data_1574409
loop_
_publ_author_name
'J\"urgensen, Malte'
'Kunz, Tanja'
'Arrowsmith, Merle'
'Dietz, Maximilian'
'Hagspiel, Stephan'
'Braunschweig, Holger'

_publ_section_title
;
 Synthesis and reactivity of a parent phosphathioethynolato-borane and a
 boraarsaketene
;
_journal_issue 20
_journal_name_full 'Chemical Science'
_journal_page_first 8870
_journal_page_last 8877
_journal_paper_doi 10.1039/D5SC01996F
_journal_volume 16
_journal_year 2025
_chemical_formula_moiety 'C22 H28 B F3 N2 O3 S, 1.5(C6 H6)'
_chemical_formula_sum 'C31 H37 B F3 N2 O3 S'
_chemical_formula_weight 585.49
_chemical_name_common (SIMes)BH2OTf
_chemical_name_systematic 1-SIMes
_chemical_properties_physical Air-sensitive,Moisture-sensitive
_space_group_crystal_system monoclinic
_space_group_IT_number 5
_space_group_name_Hall 'C 2y'
_space_group_name_H-M_alt 'C 1 2 1'
_audit_creation_method 'CIF-fill 1.2x (K.Radacki, 2005-21)'
_audit_update_record
;
2025-03-03 deposited with the CCDC.	2025-04-10 downloaded from the CCDC.
;
_cell_angle_alpha 90
_cell_angle_beta 93.5500(10)
_cell_angle_gamma 90
_cell_formula_units_Z 4
_cell_length_a 16.5510(2)
_cell_length_b 8.99420(10)
_cell_length_c 20.2775(2)
_cell_measurement_reflns_used 23067
_cell_measurement_temperature 100(2)
_cell_measurement_theta_max 74.5470
_cell_measurement_theta_min 2.1780
_cell_volume 3012.78(6)
_computing_cell_refinement 'CrysAlisPro 1.171.41.112a (Rigaku OD, 2021)'
_computing_data_collection 'BIS 2011.8 / APEX2 ver. 2014.9 (Bruker AXS)'
_computing_data_reduction 'CrysAlisPro 1.171.41.112a (Rigaku OD, 2021)'
_computing_molecular_graphics 'ShelXLe (Huebschle et all, 2011)'
_computing_publication_material 'SHELXL-2017/1 (Sheldrick, 2017)'
_computing_structure_refinement 'SHELXL-2017/1 (Sheldrick, 2017)'
_computing_structure_solution 'SHELXT (Sheldrick, 2014)'
_diffrn_ambient_environment N~2~
_diffrn_ambient_temperature 100.00(12)
_diffrn_detector HPA
_diffrn_detector_area_resol_mean 10.0
_diffrn_detector_type 'HyPix Arc150'
_diffrn_measured_fraction_theta_full 1.000
_diffrn_measured_fraction_theta_max 1.000
_diffrn_measurement_details
;
 List of Runs (angles in degrees, time in seconds):
 
   # Type    Start    End  Width  t~exp~   \w     \q     \k     \f   Frames
 --------------------------------------------------------------------------
   1  \w    -35.00  -9.00   0.50    0.50    --  -10.00 119.00 129.65   52
   2  \w     26.00  60.00   0.50    0.50    --   14.00  59.00 154.53   68
   3  \w     34.00  60.00   0.50    0.50    --   22.00  58.00 168.36   52
   4  \w     34.00  60.00   0.50    0.50    --   22.00  57.00 121.77   52
   5  \w     43.00  78.00   0.50    0.50    --   30.00  52.00 177.47   70
   6  \w     44.00  79.00   0.50    0.50    --   30.00  51.00-150.95   70
   7  \w     48.00  83.00   0.50    0.50    --   34.00  51.00 160.50   70
   8  \w    -90.00 -55.00   0.50    0.50    --  -42.00 -51.00 154.26   70
   9  \w    -90.00 -55.00   0.50    0.50    --  -42.00 -52.00-169.27   70
  10  \w     55.00  90.00   0.50    0.50    --   42.00  52.00 138.41   70
  11  \w     56.00  91.00   0.50    0.50    --   42.00  51.00 144.14   70
  12  \w    -98.00 -63.00   0.50    0.50    --  -50.00 -52.00 121.51   70
  13  \w   -102.00 -67.00   0.50    0.50    --  -54.00 -51.00 173.28   70
  14  \w   -102.00 -67.00   0.50    0.50    --  -54.00 -52.00 108.45   70
  15  \w   -103.00 -68.00   0.50    0.50    --  -54.00 -47.00  84.82   70
  16  \w   -106.00 -71.00   0.50    0.50    --  -58.00 -51.00  69.20   70
  17  \w   -107.00 -72.00   0.50    0.50    --  -58.00 -48.00  76.55   70
  18  \w   -110.00 -75.00   0.50    0.50    --  -62.00 -51.00 137.55   70
  19  \w   -110.00 -75.00   0.50    0.50    --  -62.00 -52.00 149.24   70
  20  \w   -110.00 -75.00   0.50    0.50    --  -62.00 -52.00  97.54   70
  21  \w   -114.00 -79.00   0.50    0.50    --  -66.00 -52.00 -28.56   70
  22  \w   -118.00 -83.00   0.50    0.50    --  -70.00 -54.00-161.70   70
  23  \w   -121.00 -86.00   0.50    1.00    --  -74.00 -58.00-177.17   70
  24  \w    -96.00 -28.00   0.50    1.00    --  -76.33 112.00-150.00  136
  25  \w   -124.00 -89.00   0.50    1.00    --  -78.00 -61.00 137.22   70
  26  \w   -128.00 -95.00   0.50    1.00    --  -79.50-117.00 164.55   66
  27  \w   -128.00 -93.00   0.50    1.00    --  -79.50 -50.00  53.10   70
  28  \w   -126.00 -91.00   0.50    1.00    --  -79.50 -59.00  15.10   70
  29  \w   -124.00 -95.00   0.50    1.00    --  -79.50 -65.00 179.53   58
  30  \w   -125.00 -91.00   0.50    1.00    --  -79.50 -60.00  91.29   68
  31  \w   -125.00 -90.00   0.50    1.00    --  -79.50 -62.00 112.48   70
  32  \w   -125.00 -91.00   0.50    1.00    --  -79.50 -61.00 125.52   68
  33  \w   -125.00 -90.00   0.50    1.00    --  -79.50 -62.00 162.59   70
  34  \w   -128.00 -93.00   0.50    1.00    --  -79.50 -52.00 142.97   70
  35  \w   -125.00 -91.00   0.50    1.00    --  -79.50 -60.00 -31.41   68
  36  \w   -126.00 -91.00   0.50    1.00    --  -79.50 -59.00 100.52   70
  37  \w   -125.00 -90.00   0.50    1.00    --  -79.50 -62.00 179.50   70
  38  \w   -128.00 -97.00   0.50    1.00    --  -79.50-114.00 176.29   62
  39  \w   -125.00 -91.00   0.50    1.00    --  -79.50 -60.00 -22.16   68
  40  \w   -125.00 -91.00   0.50    1.00    --  -79.50 -60.00  96.85   68
  41  \w   -128.00 -97.00   0.50    1.00    --  -79.50-113.00  92.75   62
  42  \w   -128.00 -97.00   0.50    1.00    --  -79.50-113.00  45.96   62
  43  \w   -102.00 -31.00   0.50    1.00    --  -79.50 126.00 117.57  142
  44  \w   -124.00 -91.00   0.50    1.00    --  -79.50 -61.00-154.28   66
  45  \w   -117.00 -91.00   0.50    1.00    --  -79.50 -58.00-178.73   52
  46  \w    -89.00 -35.00   0.50    1.00    --  -79.50 130.00  17.25  108
  47  \w   -124.00 -99.00   0.50    1.00    --  -79.50 -64.00 -84.08   50
  48  \w   -117.00 -91.00   0.50    1.00    --  -79.50 -60.00 117.09   52
  49  \w   -118.00 -91.00   0.50    1.00    --  -79.50 -61.00 140.95   54
  50  \w   -128.00-103.00   0.50    1.00    --  -79.50-119.00  13.31   50
  51  \w    -89.00 -42.00   0.50    1.00    --  -79.50 135.00  80.92   94
  52  \w   -127.00-102.00   0.50    1.00    --  -79.50 -55.00-141.06   50
  53  \w   -120.00 -93.00   0.50    1.00    --  -79.50 -63.00-160.91   54
  54  \w   -118.00 -92.00   0.50    1.00    --  -79.50 -57.00  77.78   52
  55  \w   -120.00 -93.00   0.50    1.00    --  -79.50 -50.00 -50.71   54
  56  \w     56.00  82.00   0.50    1.00    --   82.37 -95.00   0.00   52
  57  \w     53.00  89.00   0.50    1.00    --   82.37 -95.00 -90.00   72
  58  \w     48.00  74.00   0.50    1.00    --   82.37 -95.00-120.00   52
  59  \w     56.00  99.00   0.50    1.00    --   82.37-112.00-120.00   86
  60  \w     71.00 122.00   0.50    1.00    --   82.37  15.00 -90.00  102
  61  \w     64.00 125.00   0.50    1.00    --   82.37  15.00   0.00  122
  62  \w    102.00 127.00   0.50    1.00    --   82.37  15.00-150.00   50
  63  \w     43.00  71.00   0.50    1.00    --   82.37-112.00  90.00   56
  64  \w     54.00  98.00   0.50    1.00    --   82.37-112.00  60.00   88
  65  \w    104.00 130.00   0.50    1.00    --   82.37  15.00-180.00   52
  66  \w     34.00  60.00   0.50    1.00    --   82.37-112.00 -60.00   52
  67  \w    104.00 130.00   0.50    1.00    --   85.25  64.00-121.92   52
  68  \w     99.00 126.00   0.50    1.00    --   85.25  54.00  -2.22   54
  69  \w    104.00 129.00   0.50    1.00    --   85.25 112.00  47.86   50
  70  \w     97.00 122.00   0.50    1.00    --   85.25  58.00 -37.87   50
  71  \w     39.00  98.00   0.50    1.00    --   85.25-109.00-176.83  118
  72  \w    104.00 129.00   0.50    1.00    --   85.25 113.00 -16.55   50
  73  \w    100.00 134.00   0.50    1.00    --   85.25  52.00  19.15   68

;
_diffrn_measurement_device 'four-circle diffractometer'
_diffrn_measurement_device_type 'Rigaku XtaLAB Synergy-R'
_diffrn_measurement_method '\w scans'
_diffrn_radiation_monochromator 'multi-layer mirror'
_diffrn_radiation_type CuK\a
_diffrn_radiation_wavelength 1.54184
_diffrn_reflns_av_R_equivalents 0.0206
_diffrn_reflns_av_unetI/netI 0.0124
_diffrn_reflns_Laue_measured_fraction_full 1.000
_diffrn_reflns_Laue_measured_fraction_max 1.000
_diffrn_reflns_limit_h_max 19
_diffrn_reflns_limit_h_min -20
_diffrn_reflns_limit_k_max 10
_diffrn_reflns_limit_k_min -10
_diffrn_reflns_limit_l_max 24
_diffrn_reflns_limit_l_min -24
_diffrn_reflns_number 27730
_diffrn_reflns_point_group_measured_fraction_full 1.000
_diffrn_reflns_point_group_measured_fraction_max 1.000
_diffrn_reflns_theta_full 67.684
_diffrn_reflns_theta_max 70.060
_diffrn_reflns_theta_min 2.183
_diffrn_source 'rotating-anode X-ray tube'
_diffrn_source_type 'PhotonJet R X-ray Source'
_exptl_absorpt_coefficient_mu 1.404
_exptl_absorpt_correction_T_max 1.000
_exptl_absorpt_correction_T_min 0.383
_exptl_absorpt_correction_type gaussian
_exptl_absorpt_process_details
;
CrysAlisPro 1.171.41.112a (Rigaku Oxford Diffraction, 2021) Numerical 
absorption correction based on gaussian integration over a multifaceted 
crystal model Empirical absorption correction using spherical harmonics, 
implemented in SCALE3 ABSPACK scaling algorithm.
;
_exptl_crystal_colour 'clear pale colourless'
_exptl_crystal_density_diffrn 1.291
_exptl_crystal_description plate
_exptl_crystal_F_000 1236
_exptl_crystal_recrystallization_method 'Re-crystallisation from solvent: benzene'
_exptl_crystal_size_max 0.434
_exptl_crystal_size_mid 0.149
_exptl_crystal_size_min 0.028
_refine_diff_density_max 0.285
_refine_diff_density_min -0.353
_refine_diff_density_rms 0.038
_refine_ls_abs_structure_details 'H. D. Flack (1983)'
_refine_ls_abs_structure_Flack 0.487(17)
_refine_ls_goodness_of_fit_ref 1.060
_refine_ls_number_parameters 383
_refine_ls_number_reflns 5588
_refine_ls_number_restraints 1
_refine_ls_restrained_S_all 1.060
_refine_ls_R_factor_all 0.0326
_refine_ls_R_factor_gt 0.0323
_refine_ls_shift/su_max 0.000
_refine_ls_shift/su_mean 0.000
_refine_ls_wR_factor_gt 0.0878
_refine_ls_wR_factor_ref 0.0881
_reflns_Friedel_coverage 0.872
_reflns_Friedel_fraction_full 1.000
_reflns_Friedel_fraction_max 1.000
_reflns_number_gt 5522
_reflns_number_total 5588
_reflns_threshold_expression 'I > 2\s(I)'
_cod_data_source_file d5sc01996f2.cif
_cod_data_source_block MaDi133_MaJu_a
_cod_depositor_comments 'Adding full bibliography for 1574408--1574414.cif.'
_cod_original_sg_symbol_H-M 'C 2'
_cod_database_code 1574409
_shelx_shelxl_version_number 2017/1
_shelx_space_group_comment
;
The symmetry employed for this shelxl refinement is uniquely defined
by the following loop, which should always be used as a source of
symmetry information in preference to the above space-group names.
They are only intended as comments.
;
_shelx_estimated_absorpt_t_min 0.584
_shelx_estimated_absorpt_t_max 0.959

loop_
_space_group_symop_operation_xyz
'x, y, z'
'-x, y, -z'
'x+1/2, y+1/2, z'
'-x+1/2, y+1/2, -z'

loop_
_atom_site_label
_atom_site_type_symbol
_atom_site_fract_x
_atom_site_fract_y
_atom_site_fract_z
_atom_site_U_iso_or_equiv
_atom_site_adp_type
_atom_site_occupancy
_atom_site_site_symmetry_order
_atom_site_calc_flag
_atom_site_refinement_flags_posn
_atom_site_refinement_flags_adp
_atom_site_refinement_flags_occupancy
_atom_site_disorder_assembly
_atom_site_disorder_group
B1_1 B 0.24149(16) 0.3202(4) 0.34927(13) 0.0243(6) Uani 1 1 d . . . . .
H2_1 H 0.2505(18) 0.435(4) 0.3622(15) 0.029 Uiso 1 1 d . U . . .
H1_1 H 0.2639(18) 0.237(3) 0.3895(15) 0.029 Uiso 1 1 d . U . . .
O2_1 O 0.28921(9) 0.28023(19) 0.28805(8) 0.0224(4) Uani 1 1 d . . . . .
S3_1 S 0.36217(3) 0.36251(6) 0.26686(3) 0.02209(14) Uani 1 1 d . . . . .
O4_1 O 0.36197(12) 0.5175(2) 0.28165(10) 0.0331(4) Uani 1 1 d . . . . .
O5_1 O 0.38166(11) 0.3136(2) 0.20322(9) 0.0334(4) Uani 1 1 d . . . . .
C6_1 C 0.44217(14) 0.2860(3) 0.32314(13) 0.0276(5) Uani 1 1 d . . . . .
F7_1 F 0.51375(9) 0.3404(2) 0.30852(9) 0.0405(4) Uani 1 1 d . . . . .
F8_1 F 0.44490(10) 0.13838(18) 0.31806(9) 0.0382(4) Uani 1 1 d . . . . .
F9_1 F 0.43062(9) 0.3203(2) 0.38569(7) 0.0377(4) Uani 1 1 d . . . . .
C1_2 C 0.14654(13) 0.2944(3) 0.33134(10) 0.0182(4) Uani 1 1 d . . . . .
N2_2 N 0.09553(11) 0.2832(2) 0.37925(9) 0.0204(4) Uani 1 1 d . . . . .
C3_2 C 0.01061(14) 0.2663(3) 0.35372(12) 0.0257(5) Uani 1 1 d . . . . .
H3A_2 H -0.023024 0.350647 0.367310 0.031 Uiso 1 1 calc R U . . .
H3AB_2 H -0.012962 0.172173 0.369003 0.031 Uiso 1 1 calc R U . . .
C4_2 C 0.01834(14) 0.2652(3) 0.27878(11) 0.0274(5) Uani 1 1 d . . . . .
H4A_2 H -0.000970 0.170001 0.259048 0.033 Uiso 1 1 calc R U . . .
H4AB_2 H -0.012534 0.348065 0.257178 0.033 Uiso 1 1 calc R U . . .
N5_2 N 0.10637(11) 0.2841(2) 0.27282(9) 0.0198(4) Uani 1 1 d . . . . .
C1_3 C 0.11891(13) 0.2997(3) 0.44858(10) 0.0193(4) Uani 1 1 d . . . . .
C2_3 C 0.12552(14) 0.4420(3) 0.47543(12) 0.0219(5) Uani 1 1 d . . . . .
C3_3 C 0.15334(14) 0.4557(3) 0.54185(12) 0.0231(5) Uani 1 1 d . . . . .
H3_3 H 0.158800 0.551893 0.560944 0.028 Uiso 1 1 calc R U . . .
C4_3 C 0.17307(13) 0.3318(3) 0.58036(11) 0.0235(5) Uani 1 1 d . . . . .
C5_3 C 0.16303(14) 0.1910(3) 0.55255(11) 0.0230(5) Uani 1 1 d . . . . .
H5_3 H 0.175118 0.105845 0.579046 0.028 Uiso 1 1 calc R U . . .
C6_3 C 0.13559(13) 0.1722(3) 0.48656(12) 0.0215(5) Uani 1 1 d . . . . .
C7_3 C 0.10502(18) 0.5797(3) 0.43564(13) 0.0310(6) Uani 1 1 d . . . . .
H7A_3 H 0.132461 0.665601 0.456598 0.046 Uiso 1 1 calc R U . . .
H7B_3 H 0.046355 0.595705 0.433624 0.046 Uiso 1 1 calc R U . . .
H7C_3 H 0.122901 0.567326 0.390786 0.046 Uiso 1 1 calc R U . . .
C8_3 C 0.20543(15) 0.3488(3) 0.65141(12) 0.0303(6) Uani 1 1 d . . . . .
H8A_3 H 0.177375 0.279294 0.679351 0.045 Uiso 1 1 calc R U . . .
H8B_3 H 0.196285 0.450872 0.666183 0.045 Uiso 1 1 calc R U . . .
H8C_3 H 0.263594 0.327369 0.654718 0.045 Uiso 1 1 calc R U . . .
C9_3 C 0.12580(17) 0.0186(3) 0.45760(13) 0.0300(6) Uani 1 1 d . . . . .
H9A_3 H 0.150734 -0.054257 0.488498 0.045 Uiso 1 1 calc R U . . .
H9B_3 H 0.152225 0.014055 0.415710 0.045 Uiso 1 1 calc R U . . .
H9C_3 H 0.068076 -0.003926 0.449740 0.045 Uiso 1 1 calc R U . . .
C1_4 C 0.13841(13) 0.3114(3) 0.20931(11) 0.0200(5) Uani 1 1 d . . . . .
C2_4 C 0.15403(14) 0.1902(3) 0.16921(12) 0.0244(5) Uani 1 1 d . . . . .
C3_4 C 0.18143(15) 0.2194(3) 0.10680(12) 0.0299(6) Uani 1 1 d . . . . .
H3_4 H 0.192439 0.138516 0.078579 0.036 Uiso 1 1 calc R U . . .
C4_4 C 0.19305(14) 0.3640(4) 0.08485(11) 0.0314(6) Uani 1 1 d . . . . .
C5_4 C 0.17727(15) 0.4811(3) 0.12678(13) 0.0292(6) Uani 1 1 d . . . . .
H5_4 H 0.185930 0.580065 0.112442 0.035 Uiso 1 1 calc R U . . .
C6_4 C 0.14914(14) 0.4577(3) 0.18916(12) 0.0236(5) Uani 1 1 d . . . . .
C7_4 C 0.14234(18) 0.0333(3) 0.19261(14) 0.0344(6) Uani 1 1 d . . . . .
H7A_4 H 0.164818 -0.036293 0.161361 0.052 Uiso 1 1 calc R U . . .
H7B_4 H 0.084415 0.013507 0.195381 0.052 Uiso 1 1 calc R U . . .
H7C_4 H 0.170163 0.020392 0.236314 0.052 Uiso 1 1 calc R U . . .
C8_4 C 0.22032(19) 0.3952(4) 0.01655(13) 0.0469(9) Uani 1 1 d . . . . .
H8A_4 H 0.265620 0.465578 0.019602 0.070 Uiso 1 1 calc R U . . .
H8B_4 H 0.175331 0.438092 -0.010841 0.070 Uiso 1 1 calc R U . . .
H8C_4 H 0.237730 0.302321 -0.003457 0.070 Uiso 1 1 calc R U . . .
C9_4 C 0.13118(18) 0.5868(3) 0.23312(15) 0.0351(6) Uani 1 1 d . . . . .
H9A_4 H 0.133203 0.679506 0.207912 0.053 Uiso 1 1 calc R U . . .
H9B_4 H 0.171526 0.590220 0.270557 0.053 Uiso 1 1 calc R U . . .
H9C_4 H 0.077109 0.574615 0.249527 0.053 Uiso 1 1 calc R U . . .
C1_5 C 0.33713(16) 0.7790(3) 0.16360(12) 0.0317(6) Uani 1 1 d . . . . .
H1_5 H 0.292866 0.744622 0.187091 0.038 Uiso 1 1 calc R U . . .
C2_5 C 0.38082(18) 0.6795(3) 0.12779(14) 0.0353(6) Uani 1 1 d . . . . .
H2_5 H 0.366422 0.577278 0.126687 0.042 Uiso 1 1 calc R U . . .
C3_5 C 0.44554(17) 0.7290(4) 0.09357(14) 0.0375(7) Uani 1 1 d . . . . .
H3_5 H 0.475595 0.660986 0.068896 0.045 Uiso 1 1 calc R U . . .
C4_5 C 0.46619(16) 0.8788(4) 0.09557(14) 0.0389(7) Uani 1 1 d . . . . .
H4_5 H 0.510469 0.913293 0.072135 0.047 Uiso 1 1 calc R U . . .
C5_5 C 0.42249(18) 0.9778(3) 0.13157(14) 0.0354(6) Uani 1 1 d . . . . .
H5_5 H 0.437010 1.079974 0.133128 0.042 Uiso 1 1 calc R U . . .
C6_5 C 0.35746(16) 0.9276(3) 0.16539(13) 0.0315(6) Uani 1 1 d . . . . .
H6_5 H 0.326979 0.995582 0.189737 0.038 Uiso 1 1 calc R U . . .
C1_6 C 0.57575(19) 0.3222(4) 0.03251(16) 0.0443(8) Uani 1 1 d . . . . .
H1_6 H 0.628276 0.324837 0.054202 0.053 Uiso 1 1 calc R U . . .
C2_6 C 0.5109(2) 0.3207(4) 0.06814(14) 0.0452(8) Uani 1 1 d . . . . .
H2_6 H 0.517518 0.320061 0.115010 0.054 Uiso 1 1 calc R U . . .
C3_6 C 0.4327(2) 0.3200(4) 0.03713(15) 0.0401(7) Uani 1 1 d . . . . .
H3_6 H 0.386401 0.318134 0.062534 0.048 Uiso 1 1 calc R U . . .

loop_
_atom_site_aniso_label
_atom_site_aniso_U_11
_atom_site_aniso_U_22
_atom_site_aniso_U_33
_atom_site_aniso_U_23
_atom_site_aniso_U_13
_atom_site_aniso_U_12
B1_1 0.0185(12) 0.0351(16) 0.0192(12) -0.0011(11) -0.0001(9) -0.0008(10)
O2_1 0.0170(7) 0.0273(9) 0.0229(8) -0.0023(7) 0.0007(6) -0.0011(7)
S3_1 0.0203(3) 0.0244(3) 0.0217(3) 0.0022(2) 0.00266(19) 0.0003(2)
O4_1 0.0355(10) 0.0211(10) 0.0433(11) 0.0038(8) 0.0086(8) -0.0014(7)
O5_1 0.0329(9) 0.0436(12) 0.0246(9) 0.0007(8) 0.0086(7) 0.0021(8)
C6_1 0.0193(11) 0.0306(15) 0.0328(13) -0.0004(11) 0.0009(9) -0.0005(10)
F7_1 0.0170(7) 0.0514(11) 0.0533(10) -0.0024(8) 0.0029(6) -0.0066(7)
F8_1 0.0326(8) 0.0300(9) 0.0511(10) 0.0057(7) -0.0035(7) 0.0070(6)
F9_1 0.0297(7) 0.0558(11) 0.0267(7) -0.0025(7) -0.0059(6) 0.0033(7)
C1_2 0.0194(11) 0.0160(11) 0.0190(10) -0.0001(9) 0.0000(8) 0.0001(8)
N2_2 0.0163(9) 0.0283(11) 0.0164(9) -0.0002(8) -0.0011(7) -0.0016(8)
C3_2 0.0149(10) 0.0392(15) 0.0228(11) -0.0015(10) -0.0005(8) -0.0034(10)
C4_2 0.0163(11) 0.0442(16) 0.0214(11) 0.0016(11) -0.0009(9) -0.0046(10)
N5_2 0.0156(8) 0.0269(11) 0.0166(9) 0.0001(8) -0.0009(7) -0.0023(7)
C1_3 0.0154(9) 0.0264(12) 0.0158(10) 0.0007(9) 0.0000(8) -0.0012(9)
C2_3 0.0199(10) 0.0250(12) 0.0208(11) 0.0012(10) 0.0004(8) 0.0004(10)
C3_3 0.0228(11) 0.0248(13) 0.0216(11) -0.0010(10) -0.0001(9) -0.0005(9)
C4_3 0.0188(10) 0.0325(14) 0.0193(10) 0.0017(9) 0.0011(8) -0.0003(9)
C5_3 0.0220(11) 0.0266(13) 0.0206(11) 0.0064(10) 0.0021(9) 0.0017(9)
C6_3 0.0180(10) 0.0242(12) 0.0224(11) 0.0020(9) 0.0028(9) 0.0009(9)
C7_3 0.0394(14) 0.0255(14) 0.0272(13) 0.0021(10) -0.0040(11) 0.0045(11)
C8_3 0.0313(12) 0.0398(16) 0.0194(11) 0.0044(11) -0.0026(9) -0.0025(12)
C9_3 0.0363(14) 0.0243(13) 0.0294(13) -0.0012(10) 0.0017(11) 0.0002(10)
C1_4 0.0150(10) 0.0295(13) 0.0153(10) 0.0016(9) -0.0016(8) -0.0017(9)
C2_4 0.0198(11) 0.0313(14) 0.0217(11) -0.0033(10) -0.0020(9) -0.0012(9)
C3_4 0.0249(12) 0.0449(17) 0.0196(12) -0.0077(11) -0.0004(10) -0.0029(11)
C4_4 0.0206(11) 0.0550(17) 0.0182(11) 0.0001(12) -0.0018(8) -0.0085(12)
C5_4 0.0237(12) 0.0381(16) 0.0253(12) 0.0079(11) -0.0026(10) -0.0069(10)
C6_4 0.0184(11) 0.0287(13) 0.0233(12) 0.0013(10) -0.0030(9) -0.0029(9)
C7_4 0.0404(15) 0.0296(15) 0.0330(14) -0.0036(11) 0.0016(12) 0.0006(12)
C8_4 0.0400(16) 0.080(3) 0.0211(13) 0.0050(14) 0.0013(11) -0.0173(16)
C9_4 0.0411(15) 0.0253(14) 0.0395(15) 0.0004(11) 0.0067(12) -0.0030(11)
C1_5 0.0293(12) 0.0421(16) 0.0231(12) 0.0060(11) -0.0032(10) -0.0077(11)
C2_5 0.0419(15) 0.0331(15) 0.0295(13) 0.0038(12) -0.0102(11) -0.0044(12)
C3_5 0.0314(14) 0.0473(19) 0.0327(15) -0.0035(12) -0.0054(11) 0.0079(12)
C4_5 0.0250(12) 0.0574(19) 0.0339(14) 0.0071(14) -0.0023(10) -0.0087(13)
C5_5 0.0364(14) 0.0355(16) 0.0329(14) 0.0054(12) -0.0086(11) -0.0076(12)
C6_5 0.0282(13) 0.0380(15) 0.0274(13) 0.0000(11) -0.0064(10) 0.0017(11)
C1_6 0.0428(16) 0.0458(19) 0.0420(16) 0.0088(13) -0.0157(13) -0.0122(13)
C2_6 0.067(2) 0.0444(18) 0.0232(12) 0.0045(12) -0.0084(13) -0.0105(15)
C3_6 0.0453(16) 0.0410(17) 0.0338(14) 0.0010(12) 0.0002(12) -0.0017(13)

loop_
_atom_type_symbol
_atom_type_description
_atom_type_scat_dispersion_real
_atom_type_scat_dispersion_imag
_atom_type_scat_source
C C 0.0181 0.0091 'International Tables Vol C Tables 4.2.6.8 and 6.1.1.4'
H H 0.0000 0.0000 'International Tables Vol C Tables 4.2.6.8 and 6.1.1.4'
B B 0.0090 0.0039 'International Tables Vol C Tables 4.2.6.8 and 6.1.1.4'
N N 0.0311 0.0180 'International Tables Vol C Tables 4.2.6.8 and 6.1.1.4'
O O 0.0492 0.0322 'International Tables Vol C Tables 4.2.6.8 and 6.1.1.4'
F F 0.0727 0.0534 'International Tables Vol C Tables 4.2.6.8 and 6.1.1.4'
S S 0.3331 0.5567 'International Tables Vol C Tables 4.2.6.8 and 6.1.1.4'

loop_
_exptl_crystal_face_index_h
_exptl_crystal_face_index_k
_exptl_crystal_face_index_l
_exptl_crystal_face_perp_dist
-1 0 1 0.1755
1 -1 0 0.0678
0 1 -1 0.0665
0 -1 1 0.1028
-1 -1 1 0.1473
1 1 -1 0.1473
1 0 0 0.2243
-1 -1 0 0.1514
1 1 0 0.1567
-1 1 -1 0.0678
-1 0 -1 0.1439
0 1 1 0.0879
0 0 1 0.0269
0 0 -1 0.0010
1 -1 -1 0.0624
-1 1 1 0.0843

loop_
_geom_angle_atom_site_label_1
_geom_angle_atom_site_label_2
_geom_angle_atom_site_label_3
_geom_angle
_geom_angle_site_symmetry_1
_geom_angle_site_symmetry_3
_geom_angle_publ_flag
O2_1 B1_1 C1_2 108.90(18) . . ?
O2_1 B1_1 H2_1 110.4(16) . . ?
C1_2 B1_1 H2_1 108.3(16) . . ?
O2_1 B1_1 H1_1 105.0(15) . . ?
C1_2 B1_1 H1_1 109.4(15) . . ?
H2_1 B1_1 H1_1 115(2) . . ?
S3_1 O2_1 B1_1 124.89(15) . . ?
O5_1 S3_1 O4_1 119.85(12) . . ?
O5_1 S3_1 O2_1 109.86(11) . . ?
O4_1 S3_1 O2_1 114.15(11) . . ?
O5_1 S3_1 C6_1 104.74(12) . . ?
O4_1 S3_1 C6_1 104.35(12) . . ?
O2_1 S3_1 C6_1 101.53(10) . . ?
F9_1 C6_1 F7_1 108.0(2) . . ?
F9_1 C6_1 F8_1 108.2(2) . . ?
F7_1 C6_1 F8_1 108.3(2) . . ?
F9_1 C6_1 S3_1 111.48(17) . . ?
F7_1 C6_1 S3_1 110.01(18) . . ?
F8_1 C6_1 S3_1 110.71(18) . . ?
N5_2 C1_2 N2_2 110.03(19) . . ?
N5_2 C1_2 B1_1 129.85(19) . . ?
N2_2 C1_2 B1_1 120.11(19) . . ?
C1_2 N2_2 C1_3 124.06(18) . . ?
C1_2 N2_2 C3_2 112.68(18) . . ?
C1_3 N2_2 C3_2 123.01(18) . . ?
N2_2 C3_2 C4_2 102.26(18) . . ?
N2_2 C3_2 H3A_2 111.3 . . ?
C4_2 C3_2 H3A_2 111.3 . . ?
N2_2 C3_2 H3AB_2 111.3 . . ?
C4_2 C3_2 H3AB_2 111.3 . . ?
H3A_2 C3_2 H3AB_2 109.2 . . ?
N5_2 C4_2 C3_2 102.90(18) . . ?
N5_2 C4_2 H4A_2 111.2 . . ?
C3_2 C4_2 H4A_2 111.2 . . ?
N5_2 C4_2 H4AB_2 111.2 . . ?
C3_2 C4_2 H4AB_2 111.2 . . ?
H4A_2 C4_2 H4AB_2 109.1 . . ?
C1_2 N5_2 C1_4 126.48(18) . . ?
C1_2 N5_2 C4_2 112.12(18) . . ?
C1_4 N5_2 C4_2 120.69(18) . . ?
C2_3 C1_3 C6_3 122.0(2) . . ?
C2_3 C1_3 N2_2 119.1(2) . . ?
C6_3 C1_3 N2_2 118.9(2) . . ?
C1_3 C2_3 C3_3 118.0(2) . . ?
C1_3 C2_3 C7_3 122.5(2) . . ?
C3_3 C2_3 C7_3 119.5(2) . . ?
C4_3 C3_3 C2_3 121.5(2) . . ?
C4_3 C3_3 H3_3 119.3 . . ?
C2_3 C3_3 H3_3 119.3 . . ?
C3_3 C4_3 C5_3 119.0(2) . . ?
C3_3 C4_3 C8_3 120.8(2) . . ?
C5_3 C4_3 C8_3 120.3(2) . . ?
C4_3 C5_3 C6_3 121.5(2) . . ?
C4_3 C5_3 H5_3 119.3 . . ?
C6_3 C5_3 H5_3 119.3 . . ?
C5_3 C6_3 C1_3 118.0(2) . . ?
C5_3 C6_3 C9_3 120.4(2) . . ?
C1_3 C6_3 C9_3 121.6(2) . . ?
C2_3 C7_3 H7A_3 109.5 . . ?
C2_3 C7_3 H7B_3 109.5 . . ?
H7A_3 C7_3 H7B_3 109.5 . . ?
C2_3 C7_3 H7C_3 109.5 . . ?
H7A_3 C7_3 H7C_3 109.5 . . ?
H7B_3 C7_3 H7C_3 109.5 . . ?
C4_3 C8_3 H8A_3 109.5 . . ?
C4_3 C8_3 H8B_3 109.5 . . ?
H8A_3 C8_3 H8B_3 109.5 . . ?
C4_3 C8_3 H8C_3 109.5 . . ?
H8A_3 C8_3 H8C_3 109.5 . . ?
H8B_3 C8_3 H8C_3 109.5 . . ?
C6_3 C9_3 H9A_3 109.5 . . ?
C6_3 C9_3 H9B_3 109.5 . . ?
H9A_3 C9_3 H9B_3 109.5 . . ?
C6_3 C9_3 H9C_3 109.5 . . ?
H9A_3 C9_3 H9C_3 109.5 . . ?
H9B_3 C9_3 H9C_3 109.5 . . ?
C6_4 C1_4 C2_4 122.4(2) . . ?
C6_4 C1_4 N5_2 118.9(2) . . ?
C2_4 C1_4 N5_2 118.6(2) . . ?
C1_4 C2_4 C3_4 117.6(2) . . ?
C1_4 C2_4 C7_4 121.2(2) . . ?
C3_4 C2_4 C7_4 121.2(2) . . ?
C4_4 C3_4 C2_4 121.7(2) . . ?
C4_4 C3_4 H3_4 119.2 . . ?
C2_4 C3_4 H3_4 119.2 . . ?
C5_4 C4_4 C3_4 118.6(2) . . ?
C5_4 C4_4 C8_4 119.9(3) . . ?
C3_4 C4_4 C8_4 121.5(3) . . ?
C4_4 C5_4 C6_4 121.9(3) . . ?
C4_4 C5_4 H5_4 119.0 . . ?
C6_4 C5_4 H5_4 119.0 . . ?
C5_4 C6_4 C1_4 117.8(2) . . ?
C5_4 C6_4 C9_4 120.8(2) . . ?
C1_4 C6_4 C9_4 121.4(2) . . ?
C2_4 C7_4 H7A_4 109.5 . . ?
C2_4 C7_4 H7B_4 109.5 . . ?
H7A_4 C7_4 H7B_4 109.5 . . ?
C2_4 C7_4 H7C_4 109.5 . . ?
H7A_4 C7_4 H7C_4 109.5 . . ?
H7B_4 C7_4 H7C_4 109.5 . . ?
C4_4 C8_4 H8A_4 109.5 . . ?
C4_4 C8_4 H8B_4 109.5 . . ?
H8A_4 C8_4 H8B_4 109.5 . . ?
C4_4 C8_4 H8C_4 109.5 . . ?
H8A_4 C8_4 H8C_4 109.5 . . ?
H8B_4 C8_4 H8C_4 109.5 . . ?
C6_4 C9_4 H9A_4 109.5 . . ?
C6_4 C9_4 H9B_4 109.5 . . ?
H9A_4 C9_4 H9B_4 109.5 . . ?
C6_4 C9_4 H9C_4 109.5 . . ?
H9A_4 C9_4 H9C_4 109.5 . . ?
H9B_4 C9_4 H9C_4 109.5 . . ?
C6_5 C1_5 C2_5 120.4(3) . . ?
C6_5 C1_5 H1_5 119.8 . . ?
C2_5 C1_5 H1_5 119.8 . . ?
C1_5 C2_5 C3_5 120.0(3) . . ?
C1_5 C2_5 H2_5 120.0 . . ?
C3_5 C2_5 H2_5 120.0 . . ?
C2_5 C3_5 C4_5 119.5(3) . . ?
C2_5 C3_5 H3_5 120.2 . . ?
C4_5 C3_5 H3_5 120.2 . . ?
C5_5 C4_5 C3_5 120.2(3) . . ?
C5_5 C4_5 H4_5 119.9 . . ?
C3_5 C4_5 H4_5 119.9 . . ?
C4_5 C5_5 C6_5 119.9(3) . . ?
C4_5 C5_5 H5_5 120.0 . . ?
C6_5 C5_5 H5_5 120.0 . . ?
C1_5 C6_5 C5_5 119.9(3) . . ?
C1_5 C6_5 H6_5 120.1 . . ?
C5_5 C6_5 H6_5 120.1 . . ?
C2_6 C1_6 C3_6 120.6(3) . 2_655 ?
C2_6 C1_6 H1_6 119.7 . . ?
C3_6 C1_6 H1_6 119.7 2_655 . ?
C1_6 C2_6 C3_6 120.6(3) . . ?
C1_6 C2_6 H2_6 119.7 . . ?
C3_6 C2_6 H2_6 119.7 . . ?
C2_6 C3_6 C1_6 118.7(3) . 2_655 ?
C2_6 C3_6 H3_6 120.6 . . ?
C1_6 C3_6 H3_6 120.6 2_655 . ?

loop_
_geom_bond_atom_site_label_1
_geom_bond_atom_site_label_2
_geom_bond_distance
_geom_bond_site_symmetry_2
_geom_bond_publ_flag
B1_1 O2_1 1.554(3) . ?
B1_1 C1_2 1.608(3) . ?
B1_1 H2_1 1.07(3) . ?
B1_1 H1_1 1.15(3) . ?
O2_1 S3_1 1.5017(17) . ?
S3_1 O5_1 1.4192(18) . ?
S3_1 O4_1 1.426(2) . ?
S3_1 C6_1 1.828(3) . ?
C6_1 F9_1 1.331(3) . ?
C6_1 F7_1 1.332(3) . ?
C6_1 F8_1 1.332(3) . ?
C1_2 N5_2 1.327(3) . ?
C1_2 N2_2 1.330(3) . ?
N2_2 C1_3 1.442(3) . ?
N2_2 C3_2 1.475(3) . ?
C3_2 C4_2 1.533(3) . ?
C3_2 H3A_2 0.9900 . ?
C3_2 H3AB_2 0.9900 . ?
C4_2 N5_2 1.479(3) . ?
C4_2 H4A_2 0.9900 . ?
C4_2 H4AB_2 0.9900 . ?
N5_2 C1_4 1.444(3) . ?
C1_3 C2_3 1.392(3) . ?
C1_3 C6_3 1.399(3) . ?
C2_3 C3_3 1.402(3) . ?
C2_3 C7_3 1.505(3) . ?
C3_3 C4_3 1.388(3) . ?
C3_3 H3_3 0.9500 . ?
C4_3 C5_3 1.392(4) . ?
C4_3 C8_3 1.514(3) . ?
C5_3 C6_3 1.396(3) . ?
C5_3 H5_3 0.9500 . ?
C6_3 C9_3 1.506(4) . ?
C7_3 H7A_3 0.9800 . ?
C7_3 H7B_3 0.9800 . ?
C7_3 H7C_3 0.9800 . ?
C8_3 H8A_3 0.9800 . ?
C8_3 H8B_3 0.9800 . ?
C8_3 H8C_3 0.9800 . ?
C9_3 H9A_3 0.9800 . ?
C9_3 H9B_3 0.9800 . ?
C9_3 H9C_3 0.9800 . ?
C1_4 C6_4 1.392(4) . ?
C1_4 C2_4 1.394(4) . ?
C2_4 C3_4 1.396(4) . ?
C2_4 C7_4 1.505(4) . ?
C3_4 C4_4 1.392(4) . ?
C3_4 H3_4 0.9500 . ?
C4_4 C5_4 1.389(4) . ?
C4_4 C8_4 1.509(3) . ?
C5_4 C6_4 1.391(3) . ?
C5_4 H5_4 0.9500 . ?
C6_4 C9_4 1.504(4) . ?
C7_4 H7A_4 0.9800 . ?
C7_4 H7B_4 0.9800 . ?
C7_4 H7C_4 0.9800 . ?
C8_4 H8A_4 0.9800 . ?
C8_4 H8B_4 0.9800 . ?
C8_4 H8C_4 0.9800 . ?
C9_4 H9A_4 0.9800 . ?
C9_4 H9B_4 0.9800 . ?
C9_4 H9C_4 0.9800 . ?
C1_5 C6_5 1.378(4) . ?
C1_5 C2_5 1.384(4) . ?
C1_5 H1_5 0.9500 . ?
C2_5 C3_5 1.385(4) . ?
C2_5 H2_5 0.9500 . ?
C3_5 C4_5 1.390(5) . ?
C3_5 H3_5 0.9500 . ?
C4_5 C5_5 1.384(5) . ?
C4_5 H4_5 0.9500 . ?
C5_5 C6_5 1.387(4) . ?
C5_5 H5_5 0.9500 . ?
C6_5 H6_5 0.9500 . ?
C1_6 C2_6 1.331(5) . ?
C1_6 C3_6 1.411(4) 2_655 ?
C1_6 H1_6 0.9500 . ?
C2_6 C3_6 1.402(5) . ?
C2_6 H2_6 0.9500 . ?
C3_6 H3_6 0.9500 . ?
